data_7202871
loop_
_publ_author_name
'Liu, Feng-Yi'
'Roces, Laura'
'Sa Ferreira, Rute A.'
'Garc\'ia-Granda, Santiago'
'Garc\'ia, Jos\'e R.'
'Carlos, Luis D.'
'Rocha, Jo\~ao'

_publ_section_title
;
 Crystal structure and photoluminescence properties of lanthanide
 diphosphonates
;
_journal_issue 35
_journal_name_full 'Journal of Materials Chemistry'
_journal_page_first 3696
_journal_paper_doi 10.1039/b703487c
_journal_volume 17
_journal_year 2007
_chemical_compound_source 'synthesis as described'
_chemical_formula_moiety 'C4 H11 La O14 P4, C4 H14 N2'
_chemical_formula_sum 'C8 H25 La N2 O14 P4'
_chemical_formula_weight 636.09
_chemical_name_common (NH3(CH2)4NH3)La(hedpH)(hedpH2)
_chemical_name_systematic
;
?
;
_space_group_IT_number 2
_symmetry_cell_setting triclinic
_symmetry_Int_Tables_number 2
_symmetry_space_group_name_Hall '-P 1'
_symmetry_space_group_name_H-M 'P -1'
_atom_sites_solution_hydrogens geom
_atom_sites_solution_primary direct
_atom_sites_solution_secondary difmap
_audit_conform_dict_location ftp://ftp.iucr.org/pub/cif_core.dic
_audit_conform_dict_name cif_core.dic
_audit_conform_dict_version 2.3
_audit_creation_date 2007-05-09T11:19:50-00:00
_audit_creation_method 'WinGX routine CIF_UPDATE'
_cell_angle_alpha 67.49(1)
_cell_angle_beta 89.98(1)
_cell_angle_gamma 68.65(1)
_cell_formula_units_Z 2
_cell_length_a 10.215(1)
_cell_length_b 10.697(1)
_cell_length_c 10.722(1)
_cell_measurement_reflns_used 2932
_cell_measurement_temperature 293(2)
_cell_measurement_theta_max 70.076
_cell_measurement_theta_min 2.209
_cell_measurement_wavelength 1.54184
_cell_volume 994.8(2)
_computing_cell_refinement 'HKL Scalepack (Otwinowski & Minor 1997)'
_computing_data_collection 'Collect (Bruker AXS BV, 1997-2004)'
_computing_data_reduction 'HKL Denzo and Scalepack (Otwinowski & Minor )'
_computing_molecular_graphics 'Ortep-3 for Windows (Farrugia, 1997)'
_computing_publication_material 'WinGX publication routines (Farrugia, 1999)'
_computing_structure_refinement 'SHELXL-97 (Sheldrick, 1997)'
_computing_structure_solution
;
Patterson methods using DIRDIF-99 (Beurskens et al., 1999)
;
_diffrn_ambient_temperature 293(2)
_diffrn_detector 'CCD plate'
_diffrn_detector_area_resol_mean 9
_diffrn_measured_fraction_theta_full 0.976
_diffrn_measured_fraction_theta_max 0.976
_diffrn_measurement_device '95mm CCD camera on \k-goniostat'
_diffrn_measurement_device_type KappaCCD
_diffrn_measurement_method 'CCD rotation images, thick slices'
_diffrn_orient_matrix_type 'by Bruker AXS Collect from scalepack cell'
_diffrn_orient_matrix_UB_11 0.104008
_diffrn_orient_matrix_UB_12 -0.57759E-1
_diffrn_orient_matrix_UB_13 0.355618E-1
_diffrn_orient_matrix_UB_21 -0.142265E-1
_diffrn_orient_matrix_UB_22 0.157321E-1
_diffrn_orient_matrix_UB_23 0.857973E-1
_diffrn_orient_matrix_UB_31 -0.174353E-1
_diffrn_orient_matrix_UB_32 -0.925025E-1
_diffrn_orient_matrix_UB_33 0.424591E-1
_diffrn_radiation_monochromator graphite
_diffrn_radiation_probe x-ray
_diffrn_radiation_type CuK\a
_diffrn_radiation_wavelength 1.54184
_diffrn_reflns_av_R_equivalents 0.051
_diffrn_reflns_av_unetI/netI 0.0546
_diffrn_reflns_limit_h_max 12
_diffrn_reflns_limit_h_min 0
_diffrn_reflns_limit_k_max 12
_diffrn_reflns_limit_k_min -11
_diffrn_reflns_limit_l_max 12
_diffrn_reflns_limit_l_min -12
_diffrn_reflns_number 11560
_diffrn_reflns_theta_full 70
_diffrn_reflns_theta_max 70
_diffrn_reflns_theta_min 4.52
_diffrn_source 'Nonius FR590'
_exptl_absorpt_coefficient_mu 20.339
_exptl_absorpt_correction_T_max 0.6658
_exptl_absorpt_correction_T_min 0.2234
_exptl_absorpt_correction_type empirical
_exptl_absorpt_process_details
;
Parkin S,Moezzi B & Hope H, (1995) J. Appl. Cryst. 28, 53-56
Cubic fit to sin(theta)/lambda - 24 parameters
;
_exptl_crystal_colour colrless
_exptl_crystal_density_diffrn 2.124
_exptl_crystal_density_method 'not measured'
_exptl_crystal_description prism
_exptl_crystal_F_000 632
_exptl_crystal_size_max 0.10
_exptl_crystal_size_mid 0.05
_exptl_crystal_size_min 0.02
_refine_diff_density_max 1.48
_refine_diff_density_min -1.48
_refine_diff_density_rms 0.22
_refine_ls_extinction_method none
_refine_ls_goodness_of_fit_ref 1.068
_refine_ls_hydrogen_treatment mixed
_refine_ls_matrix_type full
_refine_ls_number_parameters 271
_refine_ls_number_reflns 3680
_refine_ls_number_restraints 2
_refine_ls_restrained_S_all 1.068
_refine_ls_R_factor_all 0.0501
_refine_ls_R_factor_gt 0.0498
_refine_ls_shift/su_max 0.023
_refine_ls_shift/su_mean 0.001
_refine_ls_structure_factor_coef Fsqd
_refine_ls_weighting_details 'w=1/[\s^2^(Fo^2^)+(0.1113P)^2^+2.7943P] where P=(Fo^2^+2Fc^2^)/3'
_refine_ls_weighting_scheme calc
_refine_ls_wR_factor_gt 0.1358
_refine_ls_wR_factor_ref 0.1363
_reflns_number_gt 3633
_reflns_number_total 3680
_reflns_threshold_expression >2sigma(I)
_cod_data_source_file b703487c.txt
_cod_data_source_block la01
_cod_database_code 7202871

loop_
_symmetry_equiv_pos_as_xyz
'x, y, z'
'-x, -y, -z'

loop_
_atom_site_label
_atom_site_type_symbol
_atom_site_fract_x
_atom_site_fract_y
_atom_site_fract_z
_atom_site_U_iso_or_equiv
_atom_site_adp_type
_atom_site_occupancy
_atom_site_symmetry_multiplicity
_atom_site_calc_flag
_atom_site_refinement_flags
_atom_site_disorder_assembly
_atom_site_disorder_group
La1 La 0.47513(3) 0.24280(3) 0.98648(3) 0.01838(16) Uani 1 1 d . . .
P1 P 0.55364(14) -0.11683(15) 1.28129(14) 0.0200(3) Uani 1 1 d . . .
P2 P 0.25439(14) 0.02413(15) 1.12525(14) 0.0200(3) Uani 1 1 d . . .
P3 P 0.76530(14) 0.37400(15) 1.05636(15) 0.0211(3) Uani 1 1 d . . .
P4 P 0.62933(16) 0.51541(16) 0.75375(15) 0.0245(3) Uani 1 1 d . . .
O1 O 0.5741(4) 0.0227(5) 1.2018(4) 0.0277(9) Uani 1 1 d . . .
O2 O 0.5989(4) -0.2313(5) 1.2232(4) 0.0269(9) Uani 1 1 d . . .
O3 O 0.6364(5) -0.1810(5) 1.4300(4) 0.0295(9) Uani 1 1 d . . .
H1 H 0.6032 -0.2353 1.4837 0.044 Uiso 1 1 calc RD . .
O4 O 0.2849(4) 0.1605(5) 1.0502(4) 0.0299(9) Uani 1 1 d . . .
O5 O 0.2999(4) -0.0874(5) 1.0605(4) 0.0281(9) Uani 1 1 d . . .
O6 O 0.0988(4) 0.0600(5) 1.1447(5) 0.0296(10) Uani 1 1 d . . .
O7 O 0.3527(5) -0.2165(5) 1.3639(4) 0.0287(9) Uani 1 1 d . . .
H2 H 0.3777 -0.2638 1.3172 0.043 Uiso 1 1 calc R . .
O8 O 0.6681(5) 0.2891(5) 1.0875(4) 0.0299(9) Uani 1 1 d . . .
O9 O 0.7021(5) 0.5159(5) 1.0730(5) 0.0314(9) Uani 1 1 d . . .
O10 O 0.9113(4) 0.2813(5) 1.1486(5) 0.0321(10) Uani 1 1 d . . .
H3 H 0.9576 0.2169 1.1237 0.048 Uiso 1 1 calc RD . .
O11 O 0.5470(4) 0.4181(5) 0.7807(4) 0.0278(9) Uani 1 1 d . . .
O12 O 0.5451(5) 0.6574(5) 0.7806(5) 0.0370(11) Uani 1 1 d . . .
H4 H 0.4764 0.6488 0.8170 0.055 Uiso 1 1 calc R . .
O13 O 0.6669(5) 0.5634(5) 0.6117(4) 0.0333(10) Uani 1 1 d . . .
O14 O 0.8608(5) 0.2725(5) 0.8644(5) 0.0324(10) Uani 1 1 d . . .
H5 H 0.8139 0.2226 0.8946 0.049 Uiso 1 1 calc R . .
C1 C 0.3645(6) -0.0752(6) 1.2958(6) 0.0208(11) Uani 1 1 d . . .
C2 C 0.3149(8) 0.0099(9) 1.3850(8) 0.0375(16) Uani 1 1 d . . .
H6 H 0.2143 0.0370 1.3844 0.056 Uiso 1 1 calc R . .
H7 H 0.3348 0.0970 1.3498 0.056 Uiso 1 1 calc R . .
H8 H 0.3644 -0.0510 1.4770 0.056 Uiso 1 1 calc R . .
C3 C 0.7953(6) 0.4109(7) 0.8777(7) 0.0266(12) Uani 1 1 d . . .
C4 C 0.8989(8) 0.4880(9) 0.8420(8) 0.0370(16) Uani 1 1 d . . .
H9 H 0.9863 0.4284 0.9056 0.056 Uiso 1 1 calc R . .
H10 H 0.8575 0.5819 0.8471 0.056 Uiso 1 1 calc R . .
H11 H 0.9179 0.5022 0.7510 0.056 Uiso 1 1 calc R . .
C5 C 0.8873(7) -0.0549(8) 1.3369(7) 0.0354(14) Uani 1 1 d . . .
H12 H 0.8038 -0.0724 1.3677 0.042 Uiso 1 1 calc R . .
H13 H 0.8737 0.0430 1.3275 0.042 Uiso 1 1 calc R . .
C6 C 1.0167(7) -0.1664(8) 1.4439(7) 0.0356(14) Uani 1 1 d . . .
H14 H 1.0099 -0.1449 1.5243 0.043 Uiso 1 1 calc R . .
H15 H 1.1011 -0.1556 1.4085 0.043 Uiso 1 1 calc R . .
C7 C 1.0344(7) -0.3263(8) 1.4867(8) 0.0387(16) Uani 1 1 d . . .
H16 H 0.9450 -0.3344 1.5091 0.046 Uiso 1 1 calc R . .
H17 H 1.0563 -0.3531 1.4101 0.046 Uiso 1 1 calc R . .
C8 C 1.1515(7) -0.4341(8) 1.6092(7) 0.0372(15) Uani 1 1 d . . .
H18 H 1.1342 -0.4030 1.6837 0.045 Uiso 1 1 calc R . .
H19 H 1.1488 -0.5309 1.6398 0.045 Uiso 1 1 calc R . .
N1 N 0.8999(6) -0.0612(7) 1.2005(6) 0.0376(13) Uani 1 1 d . . .
H20 H 0.9618 -0.0233 1.1621 0.056 Uiso 1 1 calc R . .
H21 H 0.8152 -0.0097 1.1471 0.056 Uiso 1 1 calc R . .
H22 H 0.9303 -0.1545 1.2111 0.056 Uiso 1 1 calc R . .
N2 N 1.2949(5) -0.4437(6) 1.5755(6) 0.0317(11) Uani 1 1 d . . .
H23 H 1.3174 -0.4869 1.5177 0.048 Uiso 1 1 calc R . .
H24 H 1.3589 -0.4963 1.6517 0.048 Uiso 1 1 calc R . .
H25 H 1.2943 -0.3535 1.5368 0.048 Uiso 1 1 calc R . .

loop_
_atom_site_aniso_label
_atom_site_aniso_U_11
_atom_site_aniso_U_22
_atom_site_aniso_U_33
_atom_site_aniso_U_23
_atom_site_aniso_U_13
_atom_site_aniso_U_12
La1 0.0188(2) 0.0185(2) 0.0179(2) -0.00778(15) 0.00305(14) -0.00704(15)
P1 0.0201(6) 0.0240(7) 0.0166(7) -0.0079(5) 0.0017(5) -0.0099(5)
P2 0.0181(7) 0.0225(7) 0.0212(7) -0.0111(6) 0.0055(5) -0.0078(5)
P3 0.0205(7) 0.0223(7) 0.0226(7) -0.0128(6) 0.0046(5) -0.0069(5)
P4 0.0295(7) 0.0250(7) 0.0208(7) -0.0089(6) 0.0063(6) -0.0133(6)
O1 0.028(2) 0.031(2) 0.020(2) -0.0017(17) 0.0027(16) -0.0155(18)
O2 0.0220(19) 0.036(2) 0.026(2) -0.0189(19) 0.0039(16) -0.0078(17)
O3 0.039(2) 0.034(2) 0.017(2) -0.0061(18) -0.0017(17) -0.0203(19)
O4 0.026(2) 0.032(2) 0.028(2) -0.0043(18) 0.0025(17) -0.0153(18)
O5 0.025(2) 0.034(2) 0.024(2) -0.0174(18) 0.0004(16) -0.0047(17)
O6 0.020(2) 0.026(2) 0.041(3) -0.014(2) 0.0078(18) -0.0078(17)
O7 0.036(2) 0.028(2) 0.025(2) -0.0100(18) 0.0098(17) -0.0177(18)
O8 0.035(2) 0.031(2) 0.029(2) -0.0134(19) 0.0059(18) -0.0186(19)
O9 0.032(2) 0.027(2) 0.037(2) -0.0189(19) 0.0065(18) -0.0089(18)
O10 0.025(2) 0.038(2) 0.031(2) -0.022(2) -0.0004(17) -0.0023(18)
O11 0.028(2) 0.032(2) 0.026(2) -0.0112(18) 0.0029(17) -0.0140(18)
O12 0.033(2) 0.033(2) 0.047(3) -0.019(2) 0.012(2) -0.012(2)
O13 0.042(3) 0.036(2) 0.020(2) -0.0063(19) 0.0072(18) -0.018(2)
O14 0.032(2) 0.036(2) 0.037(3) -0.024(2) 0.0123(19) -0.0119(19)
C1 0.026(3) 0.023(3) 0.017(3) -0.010(2) 0.007(2) -0.011(2)
C2 0.041(4) 0.051(4) 0.038(4) -0.031(3) 0.018(3) -0.025(3)
C3 0.021(3) 0.027(3) 0.033(3) -0.014(3) 0.006(2) -0.008(2)
C4 0.039(4) 0.050(4) 0.037(4) -0.025(3) 0.015(3) -0.027(3)
C5 0.028(3) 0.042(4) 0.033(4) -0.012(3) 0.003(3) -0.014(3)
C6 0.034(3) 0.041(4) 0.034(4) -0.017(3) 0.003(3) -0.016(3)
C7 0.027(3) 0.045(4) 0.041(4) -0.014(3) 0.002(3) -0.014(3)
C8 0.036(4) 0.041(4) 0.028(3) -0.008(3) 0.006(3) -0.015(3)
N1 0.036(3) 0.040(3) 0.033(3) -0.012(3) 0.004(2) -0.014(2)
N2 0.026(3) 0.026(3) 0.031(3) -0.005(2) -0.006(2) -0.004(2)

loop_
_atom_type_symbol
_atom_type_description
_atom_type_scat_dispersion_real
_atom_type_scat_dispersion_imag
_atom_type_scat_source
C C 0.0181 0.0091 'International Tables Vol C Tables 4.2.6.8 and 6.1.1.4'
H H 0 0 'International Tables Vol C Tables 4.2.6.8 and 6.1.1.4'
N N 0.0311 0.018 'International Tables Vol C Tables 4.2.6.8 and 6.1.1.4'
O O 0.0492 0.0322 'International Tables Vol C Tables 4.2.6.8 and 6.1.1.4'
P P 0.2955 0.4335 'International Tables Vol C Tables 4.2.6.8 and 6.1.1.4'
La La -1.4094 9.0376 'International Tables Vol C Tables 4.2.6.8 and 6.1.1.4'

loop_
_geom_angle_atom_site_label_1
_geom_angle_atom_site_label_2
_geom_angle_atom_site_label_3
_geom_angle
_geom_angle_site_symmetry_1
_geom_angle_site_symmetry_3
_geom_angle_publ_flag
O9 La1 O4 85.46(15) 2_667 . yes
O9 La1 O2 93.30(15) 2_667 2_657 yes
O4 La1 O2 79.20(15) . 2_657 yes
O9 La1 O1 133.54(15) 2_667 . yes
O4 La1 O1 73.94(14) . . yes
O2 La1 O1 121.84(15) 2_657 . yes
O9 La1 O5 147.10(15) 2_667 2_657 yes
O4 La1 O5 122.03(15) . 2_657 yes
O2 La1 O5 76.51(13) 2_657 2_657 yes
O1 La1 O5 75.92(14) . 2_657 yes
O9 La1 O8 94.83(15) 2_667 . yes
O4 La1 O8 140.99(15) . . yes
O2 La1 O8 139.48(14) 2_657 . yes
O1 La1 O8 78.08(14) . . yes
O5 La1 O8 75.29(14) 2_657 . yes
O9 La1 O11 73.75(15) 2_667 . yes
O4 La1 O11 141.66(14) . . yes
O2 La1 O11 70.45(14) 2_657 . yes
O1 La1 O11 142.61(13) . . yes
O5 La1 O11 73.36(14) 2_657 . yes
O8 La1 O11 73.95(13) . . yes
O1 P1 O2 116.2(3) . . yes
O1 P1 O3 106.4(2) . . yes
O2 P1 O3 110.7(2) . . yes
O1 P1 C1 110.0(2) . . yes
O2 P1 C1 106.3(2) . . yes
O3 P1 C1 107.0(3) . . yes
O4 P2 O6 113.0(2) . . yes
O4 P2 O5 113.9(3) . . yes
O6 P2 O5 109.5(2) . . yes
O4 P2 C1 107.6(2) . . yes
O6 P2 C1 107.8(3) . . yes
O5 P2 C1 104.4(2) . . yes
O9 P3 O8 112.6(3) . . yes
O9 P3 O10 108.4(3) . . yes
O8 P3 O10 111.3(3) . . yes
O9 P3 C3 110.0(3) . . yes
O8 P3 C3 107.0(3) . . yes
O10 P3 C3 107.4(3) . . yes
O13 P4 O11 114.2(3) . . yes
O13 P4 O12 108.7(3) . . yes
O11 P4 O12 111.1(3) . . yes
O13 P4 C3 108.4(3) . . yes
O11 P4 C3 107.5(3) . . yes
O12 P4 C3 106.7(3) . . yes
P1 O1 La1 139.9(2) . . yes
P1 O2 La1 135.1(2) . 2_657 yes
P1 O3 H1 109.5 . . yes
P2 O4 La1 143.0(3) . . yes
P2 O5 La1 137.2(2) . 2_657 yes
C1 O7 H2 109.5 . . yes
P3 O8 La1 145.2(3) . . yes
P3 O9 La1 152.5(3) . 2_667 yes
P3 O10 H3 109.5 . . yes
P4 O11 La1 139.2(2) . . yes
P4 O12 H4 109.5 . . yes
C3 O14 H5 109.5 . . yes
O7 C1 C2 107.7(5) . . yes
O7 C1 P2 109.2(4) . . yes
C2 C1 P2 111.5(4) . . yes
O7 C1 P1 106.3(4) . . yes
C2 C1 P1 111.5(4) . . yes
P2 C1 P1 110.5(3) . . yes
C1 C2 H6 109.5 . . yes
C1 C2 H7 109.5 . . yes
H6 C2 H7 109.5 . . yes
C1 C2 H8 109.5 . . yes
H6 C2 H8 109.5 . . yes
H7 C2 H8 109.5 . . yes
O14 C3 C4 107.2(5) . . yes
O14 C3 P4 105.7(4) . . yes
C4 C3 P4 111.4(5) . . yes
O14 C3 P3 109.4(4) . . yes
C4 C3 P3 109.9(4) . . yes
P4 C3 P3 113.0(3) . . yes
C3 C4 H9 109.5 . . yes
C3 C4 H10 109.5 . . yes
H9 C4 H10 109.5 . . yes
C3 C4 H11 109.5 . . yes
H9 C4 H11 109.5 . . yes
H10 C4 H11 109.5 . . yes
N1 C5 C6 112.9(6) . . yes
N1 C5 H12 109.0 . . yes
C6 C5 H12 109.0 . . yes
N1 C5 H13 109.0 . . yes
C6 C5 H13 109.0 . . yes
H12 C5 H13 107.8 . . yes
C5 C6 C7 114.1(6) . . yes
C5 C6 H14 108.7 . . yes
C7 C6 H14 108.7 . . yes
C5 C6 H15 108.7 . . yes
C7 C6 H15 108.7 . . yes
H14 C6 H15 107.6 . . yes
C8 C7 C6 112.9(6) . . yes
C8 C7 H16 109.0 . . yes
C6 C7 H16 109.0 . . yes
C8 C7 H17 109.0 . . yes
C6 C7 H17 109.0 . . yes
H16 C7 H17 107.8 . . yes
N2 C8 C7 111.9(5) . . yes
N2 C8 H18 109.2 . . yes
C7 C8 H18 109.2 . . yes
N2 C8 H19 109.2 . . yes
C7 C8 H19 109.2 . . yes
H18 C8 H19 107.9 . . yes
C5 N1 H20 109.5 . . yes
C5 N1 H21 109.5 . . yes
H20 N1 H21 109.5 . . yes
C5 N1 H22 109.5 . . yes
H20 N1 H22 109.5 . . yes
H21 N1 H22 109.5 . . yes
C8 N2 H23 109.5 . . yes
C8 N2 H24 109.5 . . yes
H23 N2 H24 109.5 . . yes
C8 N2 H25 109.5 . . yes
H23 N2 H25 109.5 . . yes
H24 N2 H25 109.5 . . yes

loop_
_geom_bond_atom_site_label_1
_geom_bond_atom_site_label_2
_geom_bond_distance
_geom_bond_site_symmetry_2
_geom_bond_publ_flag
La1 O9 2.384(4) 2_667 yes
La1 O4 2.408(4) . yes
La1 O2 2.434(4) 2_657 yes
La1 O1 2.450(4) . yes
La1 O5 2.481(4) 2_657 yes
La1 O8 2.535(4) . yes
La1 O11 2.600(4) . yes
P1 O1 1.500(4) . yes
P1 O2 1.507(4) . yes
P1 O3 1.571(4) . yes
P1 C1 1.839(6) . yes
P2 O4 1.518(4) . yes
P2 O6 1.528(4) . yes
P2 O5 1.534(4) . yes
P2 C1 1.838(6) . yes
P3 O9 1.499(4) . yes
P3 O8 1.532(4) . yes
P3 O10 1.536(4) . yes
P3 C3 1.852(7) . yes
P4 O13 1.509(5) . yes
P4 O11 1.510(4) . yes
P4 O12 1.585(5) . yes
P4 C3 1.837(6) . yes
O2 La1 2.434(4) 2_657 yes
O3 H1 0.8200 . yes
O5 La1 2.481(4) 2_657 yes
O7 C1 1.457(7) . yes
O7 H2 0.8200 . yes
O9 La1 2.384(4) 2_667 yes
O10 H3 0.8200 . yes
O12 H4 0.8200 . yes
O14 C3 1.450(7) . yes
O14 H5 0.8200 . yes
C1 C2 1.527(8) . yes
C2 H6 0.9600 . yes
C2 H7 0.9600 . yes
C2 H8 0.9600 . yes
C3 C4 1.530(9) . yes
C4 H9 0.9600 . yes
C4 H10 0.9600 . yes
C4 H11 0.9600 . yes
C5 N1 1.493(9) . yes
C5 C6 1.513(9) . yes
C5 H12 0.9700 . yes
C5 H13 0.9700 . yes
C6 C7 1.530(10) . yes
C6 H14 0.9700 . yes
C6 H15 0.9700 . yes
C7 C8 1.524(9) . yes
C7 H16 0.9700 . yes
C7 H17 0.9700 . yes
C8 N2 1.485(9) . yes
C8 H18 0.9700 . yes
C8 H19 0.9700 . yes
N1 H20 0.8900 . yes
N1 H21 0.8900 . yes
N1 H22 0.8900 . yes
N2 H23 0.8900 . yes
N2 H24 0.8900 . yes
N2 H25 0.8900 . yes

loop_
_geom_hbond_atom_site_label_D
_geom_hbond_atom_site_label_H
_geom_hbond_atom_site_label_A
_geom_hbond_distance_DH
_geom_hbond_distance_HA
_geom_hbond_distance_DA
_geom_hbond_angle_DHA
_geom_hbond_site_symmetry_A
O10 H3 O6 0.82 1.70 2.459(6) 152.6 1_655
O3 H1 O13 0.82 1.91 2.583(6) 138.2 1_546
O12 H4 O8 0.82 1.86 2.604(6) 149.5 2_667
O14 H5 O5 0.82 2.09 2.900(7) 169.4 2_657
O7 H2 O11 0.82 2.20 3.009(6) 171.9 2_657
N1 H20 O6 0.89 1.89 2.736(7) 158.6 1_655
N1 H21 O5 0.89 2.18 2.960(7) 145.8 2_657
N1 H22 O14 0.89 2.37 2.957(7) 123.6 2_757
N2 H23 O13 0.89 1.84 2.724(7) 170.8 2_757
N2 H24 O11 0.89 2.05 2.898(7) 159.4 1_646
N2 H25 O7 0.89 2.12 2.867(7) 141.1 1_655

loop_
_geom_torsion_atom_site_label_1
_geom_torsion_atom_site_label_2
_geom_torsion_atom_site_label_3
_geom_torsion_atom_site_label_4
_geom_torsion
_geom_torsion_site_symmetry_1
_geom_torsion_site_symmetry_2
_geom_torsion_site_symmetry_3
_geom_torsion_site_symmetry_4
_geom_torsion_publ_flag
O2 P1 O1 La1 70.8(4) . . . . yes
O3 P1 O1 La1 -165.5(4) . . . . yes
C1 P1 O1 La1 -50.0(5) . . . . yes
O9 La1 O1 P1 94.7(4) 2_667 . . . yes
O4 La1 O1 P1 27.5(4) . . . . yes
O2 La1 O1 P1 -38.4(5) 2_657 . . . yes
O5 La1 O1 P1 -102.4(4) 2_657 . . . yes
O8 La1 O1 P1 -180.0(4) . . . . yes
O11 La1 O1 P1 -137.9(3) . . . . yes
O1 P1 O2 La1 -62.9(4) . . . 2_657 yes
O3 P1 O2 La1 175.7(3) . . . 2_657 yes
C1 P1 O2 La1 59.9(4) . . . 2_657 yes
O6 P2 O4 La1 170.6(4) . . . . yes
O5 P2 O4 La1 -63.5(5) . . . . yes
C1 P2 O4 La1 51.7(5) . . . . yes
O9 La1 O4 P2 -167.5(5) 2_667 . . . yes
O2 La1 O4 P2 98.3(5) 2_657 . . . yes
O1 La1 O4 P2 -29.6(4) . . . . yes
O5 La1 O4 P2 31.8(5) 2_657 . . . yes
O8 La1 O4 P2 -75.4(5) . . . . yes
O11 La1 O4 P2 136.1(4) . . . . yes
O4 P2 O5 La1 62.4(4) . . . 2_657 yes
O6 P2 O5 La1 -169.9(3) . . . 2_657 yes
C1 P2 O5 La1 -54.7(4) . . . 2_657 yes
O9 P3 O8 La1 93.2(5) . . . . yes
O10 P3 O8 La1 -144.9(4) . . . . yes
C3 P3 O8 La1 -27.8(5) . . . . yes
O9 La1 O8 P3 -67.5(5) 2_667 . . . yes
O4 La1 O8 P3 -156.2(4) . . . . yes
O2 La1 O8 P3 33.3(6) 2_657 . . . yes
O1 La1 O8 P3 159.0(5) . . . . yes
O5 La1 O8 P3 80.6(5) 2_657 . . . yes
O11 La1 O8 P3 4.0(4) . . . . yes
O8 P3 O9 La1 -63.1(6) . . . 2_667 yes
O10 P3 O9 La1 173.3(5) . . . 2_667 yes
C3 P3 O9 La1 56.1(6) . . . 2_667 yes
O13 P4 O11 La1 165.1(3) . . . . yes
O12 P4 O11 La1 -71.5(4) . . . . yes
C3 P4 O11 La1 44.8(4) . . . . yes
O9 La1 O11 P4 86.2(4) 2_667 . . . yes
O4 La1 O11 P4 146.1(3) . . . . yes
O2 La1 O11 P4 -174.2(4) 2_657 . . . yes
O1 La1 O11 P4 -56.9(5) . . . . yes
O5 La1 O11 P4 -92.9(4) 2_657 . . . yes
O8 La1 O11 P4 -13.9(4) . . . . yes
O4 P2 C1 O7 -172.4(3) . . . . yes
O6 P2 C1 O7 65.4(4) . . . . yes
O5 P2 C1 O7 -51.0(4) . . . . yes
O4 P2 C1 C2 68.8(5) . . . . yes
O6 P2 C1 C2 -53.4(5) . . . . yes
O5 P2 C1 C2 -169.8(4) . . . . yes
O4 P2 C1 P1 -55.8(3) . . . . yes
O6 P2 C1 P1 -178.0(3) . . . . yes
O5 P2 C1 P1 65.6(3) . . . . yes
O1 P1 C1 O7 175.4(3) . . . . yes
O2 P1 C1 O7 48.9(4) . . . . yes
O3 P1 C1 O7 -69.5(4) . . . . yes
O1 P1 C1 C2 -67.5(5) . . . . yes
O2 P1 C1 C2 165.9(4) . . . . yes
O3 P1 C1 C2 47.6(5) . . . . yes
O1 P1 C1 P2 57.1(3) . . . . yes
O2 P1 C1 P2 -69.5(3) . . . . yes
O3 P1 C1 P2 172.2(3) . . . . yes
O13 P4 C3 O14 -70.8(4) . . . . yes
O11 P4 C3 O14 53.1(4) . . . . yes
O12 P4 C3 O14 172.2(4) . . . . yes
O13 P4 C3 C4 45.3(5) . . . . yes
O11 P4 C3 C4 169.2(4) . . . . yes
O12 P4 C3 C4 -71.6(5) . . . . yes
O13 P4 C3 P3 169.6(3) . . . . yes
O11 P4 C3 P3 -66.5(4) . . . . yes
O12 P4 C3 P3 52.7(4) . . . . yes
O9 P3 C3 O14 178.1(4) . . . . yes
O8 P3 C3 O14 -59.3(4) . . . . yes
O10 P3 C3 O14 60.3(4) . . . . yes
O9 P3 C3 C4 60.6(5) . . . . yes
O8 P3 C3 C4 -176.7(4) . . . . yes
O10 P3 C3 C4 -57.1(5) . . . . yes
O9 P3 C3 P4 -64.5(4) . . . . yes
O8 P3 C3 P4 58.2(4) . . . . yes
O10 P3 C3 P4 177.8(3) . . . . yes
N1 C5 C6 C7 -69.0(8) . . . . yes
C5 C6 C7 C8 -171.2(6) . . . . yes
C6 C7 C8 N2 -67.1(8) . . . . yes
